data_1551314
loop_
_publ_author_name
'Sergey V. Ovsyannikov'
'Maxim Bykov'
'Elena Bykova'
'Denis P. Kozlenko'
'Alexander A. Tsirlin'
'Alexander E. Karkin'
'Vladimir V. Shchennikov'
'Sergey E. Kichanov'
'Huiyang Gou'
'Artem M. Abakumov'
'Ricardo Egoavil'
'Johan Verbeeck'
'Catherine McCammon'
'Vadim Dyadkin'
'Dmitry Chernyshov'
'Sander van Smaalen'
'Leonid S. Dubrovinsky'

_publ_section_title
;
 Charge-ordering transition in iron oxide Fe4O5 involving competing dimer
 and trimer formation
;
_journal_name_full 'Nature Chemistry'
_journal_page_first 501
_journal_page_last 508
_journal_paper_doi 10.1038/nchem.2478
_journal_volume 8
_journal_year 2016
_chemical_formula_moiety 'Fe4 O5'
_chemical_formula_sum 'Fe4 O5'
_chemical_formula_weight 303.4
_chemical_name_systematic ' iron (II,III) oxide'
_space_group_IT_number 11
_space_group_name_Hall '-P 2yb (-1/2*x+z,1/2*x,y)'
_space_group_name_H-M_alt 'P 1 21/m 1 (c,2*a+c,b)'
_space_group_ssg_name C21/m(\a\b0)0s
_symmetry_cell_setting monoclinic
_cell_angle_alpha 90
_cell_angle_beta 90
_cell_angle_gamma 90
_cell_formula_units_Z 4
_cell_length_a 2.8610(4)
_cell_length_b 9.8123(5)
_cell_length_c 12.5425(11)
_cell_measurement_reflns_used 2536
_cell_measurement_temperature 4
_cell_measurement_theta_max 31.2730
_cell_measurement_theta_min 1.6160
_cell_modulation_dimension 1
_cell_volume 352.11(6)
_computing_cell_refinement 'CrysAlis Pro (Oxford Diffraction Ltd, 2010)'
_computing_data_collection 'CrysAlis Pro (Oxford Diffraction Ltd, 2010)'
_computing_data_reduction 'CrysAlis Pro (Oxford Diffraction Ltd, 2010)'
_computing_molecular_graphics 'Diamond 3.0'
_computing_publication_material enCIFer
_computing_structure_refinement 'Jana2006 (Praha, Czech Republic)'
_computing_structure_solution 'Jana2006 (Praha, Czech Republic)'
_diffrn_ambient_temperature 4
_diffrn_detector 'Pilatus 2M pixel detector'
_diffrn_detector_area_resol_mean 5.8
_diffrn_measured_fraction_theta_full 0.98
_diffrn_measured_fraction_theta_max 0.73
_diffrn_measurement_device_type 'Pilatus @ SNBL'
_diffrn_measurement_method '\f scans'
_diffrn_radiation_probe x-ray
_diffrn_radiation_source 'Beamline BM1A, ESRF, Grenoble, France'
_diffrn_radiation_type synchrotron
_diffrn_radiation_wavelength 0.68884
_diffrn_reflns_av_R_equivalents 0.0274
_diffrn_reflns_av_unetI/netI 0.006
_diffrn_reflns_limit_h_max 3
_diffrn_reflns_limit_h_min -3
_diffrn_reflns_limit_index_m_1_max 1
_diffrn_reflns_limit_index_m_1_min -1
_diffrn_reflns_limit_k_max 15
_diffrn_reflns_limit_k_min -15
_diffrn_reflns_limit_l_max 18
_diffrn_reflns_limit_l_min -18
_diffrn_reflns_number 7052
_diffrn_reflns_theta_full 13.76
_diffrn_reflns_theta_max 31.44
_diffrn_reflns_theta_min 3.14
_diffrn_source synchrotron
_exptl_absorpt_coefficient_mu 14.214
_exptl_absorpt_correction_T_max 1.00000
_exptl_absorpt_correction_T_min 0.32722
_exptl_absorpt_correction_type multi-scan
_exptl_absorpt_process_details
;
CrysAlisPro, Agilent Technologies,
Version 1.171.36.28 (release 01-02-2013 CrysAlis171 .NET)
(compiled Feb  1 2013,16:14:44)
Empirical absorption correction using spherical harmonics,
 implemented in SCALE3 ABSPACK scaling algorithm.
;
_exptl_crystal_colour black
_exptl_crystal_density_diffrn 5.723
_exptl_crystal_description prism
_exptl_crystal_F_000 576
_exptl_crystal_size_max 0.12
_exptl_crystal_size_mid 0.08
_exptl_crystal_size_min 0.055
_refine_diff_density_max 1.36
_refine_diff_density_min -2.47
_refine_ls_extinction_method none
_refine_ls_goodness_of_fit_gt 4.27
_refine_ls_goodness_of_fit_ref 3.62
_refine_ls_number_constraints 0
_refine_ls_number_parameters 59
_refine_ls_number_reflns 2241
_refine_ls_number_restraints 0
_refine_ls_R_factor_all 0.0582
_refine_ls_R_factor_gt 0.0518
_refine_ls_shift/su_max 0.0002
_refine_ls_shift/su_mean 0.0000
_refine_ls_structure_factor_coef F
_refine_ls_weighting_details w=1/(\s^2^(F)+0.0001F^2^)
_refine_ls_weighting_scheme sigma
_refine_ls_wR_factor_gt 0.0845
_refine_ls_wR_factor_ref 0.0850
_reflns_number_gt 1603
_reflns_number_total 2241
_reflns_threshold_expression I>3\s(I)
_cod_data_source_file nchem.2478-s2.cif
_cod_data_source_block Fe4O5_4K
_cod_depositor_comments
;
The following automatic conversions were performed:

data item '_diffrn_radiation_probe' value 'X-ray' was changed to
'x-ray' in accordance with the built-in table derived from the CIF
Core dictionary named 'cif_core.dic' version 2.4.5 last updated on
2014-11-21.

Automatic conversion script
Id: cif_fix_values 6909 2019-04-08 15:41:33Z antanas 
;
_cod_database_code 1551314

loop_
_space_group_symop_id
_space_group_symop_operation_xyz
1 x,y,z
2 -x,-y,z+0.5
3 x+0.5,y+0.5,z
4 -x+0.5,-y+0.5,z+0.5
5 -x,-y,-z
6 x,y,-z+0.5
7 -x+0.5,-y+0.5,-z
8 x+0.5,y+0.5,-z+0.5

loop_
_space_group_symop_ssg_id
_space_group_symop_ssg_operation_algebraic
1 x1,x2,x3,x4
2 -x1,-x2,x3+1/2,-x4+1/2
3 -x1,-x2,-x3,-x4
4 x1,x2,-x3+1/2,x4+1/2
5 x1+1/2,x2+1/2,x3,x4
6 -x1+1/2,-x2+1/2,x3+1/2,-x4+1/2
7 -x1+1/2,-x2+1/2,-x3,-x4
8 x1+1/2,x2+1/2,-x3+1/2,x4+1/2

loop_
_atom_site_label
_atom_site_type_symbol
_atom_site_fract_x
_atom_site_fract_y
_atom_site_fract_z
_atom_site_adp_type
_atom_site_U_iso_or_equiv
_atom_site_site_symmetry_multiplicity
_atom_site_occupancy
_atom_site_calc_flag
_atom_site_refinement_flags
_atom_site_disorder_assembly
_atom_site_disorder_group
Fe1 Fe 0.7517(3) 0.25510(5) 0.25 Uani 0.0071(2) 4 1 d . . .
Fe2 Fe 0.25 0.25 0 Uani 0.0067(2) 4 1 d . . .
Fe3 Fe 0.2495(2) 0.51083(4) 0.11781(3) Uani 0.0071(2) 8 1 d . . .
O1 O -0.2610(11) 0.39105(17) 0.04391(15) Uiso 0.0063(4) 8 1 d . . .
O2 O 0.2337(15) 0.4103(3) 0.25 Uiso 0.0058(5) 4 1 d . . .
O3 O 0.2434(9) 0.15859(18) 0.14238(15) Uiso 0.0070(4) 8 1 d . . .

loop_
_atom_site_aniso_label
_atom_site_aniso_type_symbol
_atom_site_aniso_U_11
_atom_site_aniso_U_22
_atom_site_aniso_U_33
_atom_site_aniso_U_12
_atom_site_aniso_U_13
_atom_site_aniso_U_23
Fe1 Fe 0.0115(6) 0.0052(3) 0.0048(3) 0.0034(6) 0 0
Fe2 Fe 0.0128(5) 0.0041(3) 0.0032(3) -0.0009(4) -0.0008(4) 0.00027(14)
Fe3 Fe 0.0133(5) 0.0039(2) 0.0040(3) -0.0001(4) 0.0013(3) 0.00029(10)

loop_
_atom_site_displace_Fourier_atom_site_label
_atom_site_displace_Fourier_axis
_atom_site_displace_Fourier_wave_vector_seq_id
_atom_site_displace_Fourier_param_cos
_atom_site_displace_Fourier_param_sin
Fe1 x 1 0 0
Fe1 y 1 0 0
Fe1 z 1 0.00039(5) -0.00052(5)
Fe2 x 1 0 -0.0329(2)
Fe2 y 1 0 -0.00096(5)
Fe2 z 1 0 0.00132(5)
Fe3 x 1 -0.02293(15) 0.00966(13)
Fe3 y 1 -0.00072(4) 0.00283(3)
Fe3 z 1 0.00024(3) 0.00100(3)
O1 x 1 0.0035(6) -0.0005(6)
O1 y 1 0.00441(15) 0.00345(16)
O1 z 1 0.00162(15) 0.00105(15)
O2 x 1 0 0
O2 y 1 0 0
O2 z 1 -0.0007(2) -0.0010(2)
O3 x 1 0.0027(5) -0.0058(5)
O3 y 1 -0.00114(15) -0.00280(15)
O3 z 1 0.00072(16) -0.00029(15)

loop_
_atom_site_Fourier_wave_vector_seq_id
_jana_atom_site_fourier_wave_vector_q1_coeff
1 1

loop_
_atom_type_symbol
_atom_type_scat_dispersion_real
_atom_type_scat_dispersion_imag
_atom_type_scat_source
Fe 0.3436 0.8062 'International Tables Vol C tables 4.2.6.8 and 6.1.1.1'
O 0.0106 0.0058 'International Tables Vol C tables 4.2.6.8 and 6.1.1.1'

loop_
_cell_wave_vector_seq_id
_cell_wave_vector_x
_cell_wave_vector_y
_cell_wave_vector_z
1 0.333333 0.729300 0.000000

loop_
_twin_individual_id
_twin_individual_mass_fraction_refined
_twin_individual_twin_matrix_11
_twin_individual_twin_matrix_12
_twin_individual_twin_matrix_13
_twin_individual_twin_matrix_21
_twin_individual_twin_matrix_22
_twin_individual_twin_matrix_23
_twin_individual_twin_matrix_31
_twin_individual_twin_matrix_32
_twin_individual_twin_matrix_33
1 0.464(3) 1 0 0 0 1 0 0 0 1
2 0.536(3) -1 0 0 0 1 0 0 0 1
